data_7028003
loop_
_publ_author_name
'Stelzig, Lutz'
'K\"otte, Stephan'
'Krebs, Bernt'

_publ_section_title
;
 Molybdenum complexes with tridentate NS2 ligands. Synthesis, crystal
 structures and spectroscopic properties
;
_journal_issue 17
_journal_name_full 'Journal of the Chemical Society, Dalton Transactions'
_journal_page_first 2921
_journal_paper_doi 10.1039/a802334d
_journal_year 1998
_chemical_formula_sum 'C31 H33 Mo N3 O5 S2'
_chemical_formula_weight 687.66
_chemical_name_common
;
cis-Dioxo-1(1-(2-mercapto-acetophenone)-4-triphenylmethylthiosemicarbazone
-S,S,N))(methanol)molybdenum(VI) 
;
_chemical_name_systematic
; 
 ? 
;
_space_group_IT_number 2
_symmetry_cell_setting triclinic
_symmetry_space_group_name_Hall '-P 1'
_symmetry_space_group_name_H-M 'P -1'
_atom_sites_solution_hydrogens geom
_atom_sites_solution_primary direct
_atom_sites_solution_secondary difmap
_audit_creation_method SHELXL
_cell_angle_alpha 75.660(10)
_cell_angle_beta 83.290(10)
_cell_angle_gamma 64.600(10)
_cell_formula_units_Z 2
_cell_length_a 9.715(2)
_cell_length_b 10.256(2)
_cell_length_c 18.122(3)
_cell_measurement_temperature 293(2)
_cell_volume 1580.1(5)
_computing_structure_refinement 'SHELXL-93 (Sheldrick, 1993)'
_computing_structure_solution 'SHELXS-86 (Sheldrick, 1990)'
_diffrn_ambient_temperature 293(2)
_diffrn_radiation_monochromator graphite
_diffrn_radiation_source 'fine-focus sealed tube'
_diffrn_radiation_type MoK\a
_diffrn_radiation_wavelength 0.71073
_diffrn_reflns_av_R_equivalents 0.0313
_diffrn_reflns_av_sigmaI/netI 0.0697
_diffrn_reflns_limit_h_max 11
_diffrn_reflns_limit_h_min -2
_diffrn_reflns_limit_k_max 11
_diffrn_reflns_limit_k_min -11
_diffrn_reflns_limit_l_max 20
_diffrn_reflns_limit_l_min -20
_diffrn_reflns_number 5347
_diffrn_reflns_theta_max 24.06
_diffrn_reflns_theta_min 2.25
_exptl_absorpt_coefficient_mu 0.590
_exptl_crystal_colour orange
_exptl_crystal_density_diffrn 1.445
_exptl_crystal_description needles
_exptl_crystal_F_000 708
_exptl_crystal_size_max 0.32
_exptl_crystal_size_mid 0.25
_exptl_crystal_size_min 0.12
_refine_diff_density_max 0.867
_refine_diff_density_min -1.077
_refine_diff_density_rms 0.114
_refine_ls_extinction_method none
_refine_ls_goodness_of_fit_all 0.958
_refine_ls_goodness_of_fit_obs 1.051
_refine_ls_matrix_type full
_refine_ls_number_parameters 415
_refine_ls_number_reflns 4997
_refine_ls_number_restraints 1
_refine_ls_restrained_S_all 0.959
_refine_ls_restrained_S_obs 1.053
_refine_ls_R_factor_all 0.0713
_refine_ls_R_factor_obs 0.0507
_refine_ls_shift/esd_max 0.133
_refine_ls_shift/esd_mean 0.003
_refine_ls_structure_factor_coef Fsqd
_refine_ls_weighting_details 'w=1/[\s^2^(Fo^2^)+(0.0881P)^2^+0.0000P] where P=(Fo^2^+2Fc^2^)/3'
_refine_ls_weighting_scheme calc
_refine_ls_wR_factor_all 0.1339
_refine_ls_wR_factor_obs 0.1253
_reflns_number_observed 3730
_reflns_number_total 4997
_reflns_observed_criterion >2sigma(I)
_cod_data_source_file D802334sup1.cif
_cod_data_source_block 2
_cod_depositor_comments
;
The following automatic conversions were performed:

'_refine_ls_weighting_scheme' value 'calc
w=1/[\s^2^(Fo^2^)+(0.0881P)^2^+0.0000P] where P=(Fo^2^+2Fc^2^)/3' was
changed to 'calc'. New tag '_refine_ls_weighting_details' was
created. The value of the new tag was set to
'w=1/[\s^2^(Fo^2^)+(0.0881P)^2^+0.0000P] where P=(Fo^2^+2Fc^2^)/3'.

Automatic conversion script
Id: cif_fix_values 3143 2015-03-26 13:38:13Z robertas 
;
_cod_original_sg_symbol_H-M P-1
_cod_database_code 7028003

loop_
_symmetry_equiv_pos_as_xyz
'x, y, z'
'-x, -y, -z'

loop_
_atom_site_aniso_label
_atom_site_aniso_U_11
_atom_site_aniso_U_22
_atom_site_aniso_U_33
_atom_site_aniso_U_23
_atom_site_aniso_U_13
_atom_site_aniso_U_12
Mo1 0.0211(3) 0.0232(3) 0.0212(3) -0.0050(2) -0.0003(2) -0.0115(2)
S1 0.0243(7) 0.0293(7) 0.0195(7) -0.0064(5) -0.0001(5) -0.0085(6)
S2 0.0275(7) 0.0256(7) 0.0232(7) -0.0028(5) -0.0054(5) -0.0170(6)
O1 0.031(2) 0.044(2) 0.037(2) -0.007(2) 0.000(2) -0.026(2)
O2 0.035(2) 0.022(2) 0.027(2) -0.004(2) -0.002(2) -0.009(2)
O3 0.018(2) 0.032(2) 0.032(2) -0.013(2) -0.004(2) -0.001(2)
O4 0.061(4) 0.051(3) 0.085(4) -0.020(3) -0.024(3) -0.026(3)
N1 0.021(2) 0.020(2) 0.018(2) -0.005(2) -0.001(2) -0.010(2)
N2 0.022(2) 0.021(2) 0.022(2) 0.001(2) -0.004(2) -0.011(2)
N3 0.020(2) 0.023(2) 0.020(2) -0.003(2) -0.007(2) -0.011(2)
C1 0.026(3) 0.023(3) 0.022(3) -0.006(2) -0.006(2) -0.009(2)
C2 0.027(3) 0.033(3) 0.028(3) 0.000(2) -0.002(2) -0.013(3)
C3 0.035(3) 0.029(3) 0.037(3) 0.005(3) -0.011(3) -0.006(3)
C4 0.024(3) 0.035(3) 0.038(3) -0.001(3) -0.006(3) -0.005(3)
C5 0.021(3) 0.037(3) 0.031(3) -0.007(3) -0.001(2) -0.010(3)
C6 0.027(3) 0.025(3) 0.019(3) -0.006(2) -0.002(2) -0.011(2)
C7 0.018(3) 0.019(3) 0.023(3) -0.005(2) 0.001(2) -0.007(2)
C8 0.030(3) 0.054(4) 0.036(3) 0.013(3) -0.013(3) -0.027(3)
C9 0.017(3) 0.018(3) 0.022(3) -0.008(2) 0.002(2) -0.008(2)
C10 0.015(3) 0.020(3) 0.018(3) -0.004(2) -0.002(2) -0.007(2)
C11 0.013(2) 0.019(3) 0.017(2) -0.001(2) -0.003(2) -0.003(2)
C12 0.023(3) 0.028(3) 0.022(3) -0.004(2) -0.003(2) -0.012(2)
C13 0.021(3) 0.039(3) 0.030(3) -0.005(2) -0.006(2) -0.016(3)
C14 0.014(3) 0.034(3) 0.031(3) -0.004(2) -0.001(2) -0.007(2)
C15 0.020(3) 0.021(3) 0.033(3) -0.007(2) -0.003(2) -0.001(2)
C16 0.024(3) 0.028(3) 0.024(3) -0.012(2) -0.001(2) -0.009(2)
C17 0.010(2) 0.024(3) 0.024(3) -0.011(2) 0.000(2) -0.005(2)
C18 0.026(3) 0.026(3) 0.027(3) -0.008(2) 0.005(2) -0.017(2)
C19 0.021(3) 0.024(3) 0.039(3) -0.010(2) 0.004(2) -0.013(2)
C20 0.021(3) 0.038(3) 0.044(4) -0.029(3) 0.005(3) -0.012(3)
C21 0.026(3) 0.041(3) 0.023(3) -0.015(3) -0.003(2) -0.006(3)
C22 0.026(3) 0.028(3) 0.024(3) -0.005(2) -0.001(2) -0.006(2)
C23 0.018(3) 0.019(2) 0.018(3) -0.005(2) 0.000(2) -0.007(2)
C24 0.015(3) 0.028(3) 0.028(3) -0.008(2) 0.001(2) -0.011(2)
C25 0.023(3) 0.028(3) 0.024(3) -0.006(2) -0.006(2) -0.009(2)
C26 0.041(3) 0.029(3) 0.020(3) -0.008(2) -0.005(2) -0.011(3)
C27 0.032(3) 0.028(3) 0.023(3) -0.004(2) 0.004(2) -0.008(3)
C28 0.019(3) 0.029(3) 0.025(3) -0.006(2) -0.002(2) -0.009(2)
C29 0.022(3) 0.047(4) 0.081(5) -0.030(4) -0.009(3) 0.000(3)
C30 0.104(8) 0.059(5) 0.092(7) -0.035(5) -0.050(6) -0.007(5)
C31 0.070(6) 0.075(6) 0.083(7) -0.012(5) 0.016(5) 0.001(5)
O5 0.053(4) 0.045(4) 0.110(6) -0.016(4) -0.021(4) -0.018(3)
O6 0.061(18) 0.041(15) 0.043(15) -0.007(12) -0.019(12) -0.012(13)
C32 0.028(14) 0.112(27) 0.066(20) -0.082(20) -0.009(13) 0.004(16)
O7 0.081(28) 0.112(28) 0.266(57) -0.025(30) 0.005(29) -0.037(21)

loop_
_atom_site_label
_atom_site_type_symbol
_atom_site_fract_x
_atom_site_fract_y
_atom_site_fract_z
_atom_site_U_iso_or_equiv
_atom_site_thermal_displace_type
_atom_site_occupancy
_atom_site_calc_flag
_atom_site_refinement_flags
Mo1 Mo 0.19294(5) 0.19640(5) 0.18314(3) 0.0210(2) Uani 1 d .
S1 S 0.09963(15) 0.21138(15) 0.06367(7) 0.0251(3) Uani 1 d .
S2 S 0.24721(15) 0.07736(14) 0.31739(7) 0.0234(3) Uani 1 d .
O1 O 0.3707(4) 0.1924(4) 0.1623(2) 0.0340(9) Uani 1 d .
O2 O 0.0779(4) 0.3732(4) 0.1896(2) 0.0290(9) Uani 1 d .
O3 O 0.3086(4) -0.0480(4) 0.1710(2) 0.0290(9) Uani 1 d .
O4 O 0.2181(6) -0.1867(6) 0.0995(3) 0.0619(14) Uani 1 d .
H4 H 0.1478(68) -0.2124(99) 0.1102(3) 0.093 Uiso 1 calc R
N1 N 0.0056(5) 0.1134(4) 0.2256(2) 0.0187(9) Uani 1 d .
N2 N 0.0367(5) -0.0113(4) 0.2866(2) 0.0217(9) Uani 1 d .
N3 N 0.1797(5) -0.1395(5) 0.3949(2) 0.0199(9) Uani 1 d .
H3N H 0.2563(71) -0.1555(66) 0.4168(34) 0.036(18) Uiso 1 d .
C1 C -0.0943(6) 0.3293(6) 0.0738(3) 0.0236(11) Uani 1 d .
C2 C -0.1610(6) 0.4497(6) 0.0155(3) 0.0302(13) Uani 1 d .
H2 H -0.1017(6) 0.4668(6) -0.0267(3) 0.036 Uiso 1 calc R
C3 C -0.3141(7) 0.5472(6) 0.0172(3) 0.0378(15) Uani 1 d .
H3 H -0.3555(7) 0.6303(6) -0.0220(3) 0.045 Uiso 1 calc R
C4 C -0.4031(6) 0.5170(6) 0.0788(3) 0.0352(14) Uani 1 d .
H4A H -0.5061(6) 0.5793(6) 0.0807(3) 0.042 Uiso 1 calc R
C5 C -0.3400(6) 0.3959(6) 0.1370(3) 0.0301(13) Uani 1 d .
H5A H -0.4012(6) 0.3784(6) 0.1782(3) 0.036 Uiso 1 calc R
C6 C -0.1848(6) 0.2968(6) 0.1361(3) 0.0231(11) Uani 1 d .
C7 C -0.1296(6) 0.1648(5) 0.1997(3) 0.0206(11) Uani 1 d .
C8 C -0.2399(7) 0.0981(7) 0.2340(3) 0.040(2) Uani 1 d .
H8A H -0.3113(29) 0.1169(40) 0.1960(7) 0.060 Uiso 1 calc R
H8B H -0.2938(33) 0.1417(32) 0.2758(15) 0.060 Uiso 1 calc R
H8C H -0.1851(8) -0.0067(9) 0.2519(21) 0.060 Uiso 1 calc R
C9 C 0.1414(5) -0.0304(5) 0.3308(3) 0.0183(11) Uani 1 d .
C10 C 0.1210(5) -0.2539(5) 0.4246(3) 0.0179(10) Uani 1 d .
C11 C -0.0544(5) -0.1856(5) 0.4174(3) 0.0179(10) Uani 1 d .
C12 C -0.1294(6) -0.2556(6) 0.3938(3) 0.0237(11) Uani 1 d .
H12 H -0.0736(6) -0.3440(6) 0.3781(3) 0.028 Uiso 1 calc R
C13 C -0.2879(6) -0.1951(6) 0.3931(3) 0.0286(13) Uani 1 d .
H13 H -0.3372(6) -0.2434(6) 0.3770(3) 0.034 Uiso 1 calc R
C14 C -0.3720(6) -0.0650(6) 0.4159(3) 0.0278(12) Uani 1 d .
H14 H -0.4778(6) -0.0260(6) 0.4161(3) 0.033 Uiso 1 calc R
C15 C -0.2990(6) 0.0082(6) 0.4386(3) 0.0267(12) Uani 1 d .
H15 H -0.3557(6) 0.0971(6) 0.4535(3) 0.032 Uiso 1 calc R
C16 C -0.1406(6) -0.0515(6) 0.4391(3) 0.0245(12) Uani 1 d .
H16 H -0.0917(6) -0.0016(6) 0.4539(3) 0.029 Uiso 1 calc R
C17 C 0.1984(5) -0.3839(5) 0.3835(3) 0.0190(11) Uani 1 d .
C18 C 0.2273(6) -0.5290(6) 0.4223(3) 0.0239(12) Uani 1 d .
H18 H 0.1976(6) -0.5472(6) 0.4732(3) 0.029 Uiso 1 calc R
C19 C 0.2991(6) -0.6452(6) 0.3863(3) 0.0265(12) Uani 1 d .
H19 H 0.3185(6) -0.7408(6) 0.4136(3) 0.032 Uiso 1 calc R
C20 C 0.3421(6) -0.6230(6) 0.3119(3) 0.0312(13) Uani 1 d .
H20 H 0.3924(6) -0.7025(6) 0.2885(3) 0.037 Uiso 1 calc R
C21 C 0.3094(6) -0.4790(6) 0.2713(3) 0.0310(13) Uani 1 d .
H21 H 0.3356(6) -0.4622(6) 0.2199(3) 0.037 Uiso 1 calc R
C22 C 0.2386(6) -0.3606(6) 0.3063(3) 0.0275(12) Uani 1 d .
H22 H 0.2176(6) -0.2651(6) 0.2784(3) 0.033 Uiso 1 calc R
C23 C 0.1659(5) -0.3122(5) 0.5092(3) 0.0181(11) Uani 1 d .
C24 C 0.3195(5) -0.3668(6) 0.5281(3) 0.0228(11) Uani 1 d .
H24 H 0.3911(5) -0.3634(6) 0.4896(3) 0.027 Uiso 1 calc R
C25 C 0.3658(6) -0.4250(6) 0.6020(3) 0.0252(12) Uani 1 d .
H25 H 0.4681(6) -0.4601(6) 0.6134(3) 0.030 Uiso 1 calc R
C26 C 0.2608(7) -0.4320(6) 0.6605(3) 0.0302(13) Uani 1 d .
H26 H 0.2923(7) -0.4708(6) 0.7108(3) 0.036 Uiso 1 calc R
C27 C 0.1105(6) -0.3810(6) 0.6427(3) 0.0297(13) Uani 1 d .
H27 H 0.0397(6) -0.3864(6) 0.6813(3) 0.036 Uiso 1 calc R
C28 C 0.0634(6) -0.3213(6) 0.5677(3) 0.0248(12) Uani 1 d .
H28 H -0.0390(6) -0.2868(6) 0.5566(3) 0.030 Uiso 1 calc R
C29 C 0.4610(7) -0.1488(7) 0.1925(4) 0.051(2) Uani 1 d .
H29A H 0.5012(20) -0.2182(33) 0.1600(18) 0.077 Uiso 1 calc R
H29B H 0.4616(9) -0.2010(38) 0.2445(10) 0.077 Uiso 1 calc R
H29C H 0.5229(14) -0.0949(9) 0.1876(26) 0.077 Uiso 1 calc R
C30 C 0.2339(11) -0.1477(9) 0.0182(5) 0.086(3) Uani 1 d .
H30A H 0.1352(13) -0.0870(65) -0.0039(6) 0.130 Uiso 1 calc R
H30B H 0.2802(74) -0.2360(10) -0.0014(7) 0.130 Uiso 1 calc R
H30C H 0.2967(66) -0.0940(68) 0.0056(5) 0.130 Uiso 1 calc R
C31 C -0.1367(11) 0.7344(11) 0.1576(6) 0.090(3) Uani 1 d D
O5 O 0.0182(7) 0.6796(7) 0.1495(4) 0.068(2) Uani 0.816(12) d PD
O6 O -0.0833(28) 0.8514(24) 0.1226(13) 0.051(9) Uani 0.184(12) d PD
C32 C 0.3784(30) -0.0427(39) -0.0736(17) 0.068(11) Uani 0.25 d P
O7 O 0.4611(39) -0.0202(44) -0.0207(31) 0.158(18) Uani 0.25 d P

loop_
_atom_type_symbol
_atom_type_description
_atom_type_scat_dispersion_real
_atom_type_scat_dispersion_imag
_atom_type_scat_source
C C 0.0033 0.0016 'International Tables Vol C Tables 4.2.6.8 and 6.1.1.4'
H H 0.0000 0.0000 'International Tables Vol C Tables 4.2.6.8 and 6.1.1.4'
N N 0.0061 0.0033 'International Tables Vol C Tables 4.2.6.8 and 6.1.1.4'
S S 0.1246 0.1234 'International Tables Vol C Tables 4.2.6.8 and 6.1.1.4'
Mo Mo -1.6832 0.6857 'International Tables Vol C Tables 4.2.6.8 and 6.1.1.4'
O O 0.0106 0.0060 'International Tables Vol C Tables 4.2.6.8 and 6.1.1.4'

loop_
_geom_angle_atom_site_label_1
_geom_angle_atom_site_label_2
_geom_angle_atom_site_label_3
_geom_angle
_geom_angle_site_symmetry_1
O2 Mo1 O1 105.7(2) .
O2 Mo1 N1 93.4(2) .
O1 Mo1 N1 159.6(2) .
O2 Mo1 O3 169.4(2) .
O1 Mo1 O3 84.3(2) .
N1 Mo1 O3 77.23(14) .
O2 Mo1 S1 96.17(13) .
O1 Mo1 S1 104.38(13) .
N1 Mo1 S1 80.28(10) .
O3 Mo1 S1 77.54(9) .
O2 Mo1 S2 100.81(12) .
O1 Mo1 S2 94.31(13) .
N1 Mo1 S2 74.57(10) .
O3 Mo1 S2 81.65(10) .
S1 Mo1 S2 150.29(5) .
C1 S1 Mo1 99.8(2) .
C9 S2 Mo1 99.0(2) .
C29 O3 Mo1 125.1(4) .
C7 N1 N2 112.5(4) .
C7 N1 Mo1 128.2(3) .
N2 N1 Mo1 119.3(3) .
C9 N2 N1 113.1(4) .
C9 N3 C10 129.4(4) .
C2 C1 C6 119.4(5) .
C2 C1 S1 118.1(4) .
C6 C1 S1 122.2(4) .
C1 C2 C3 122.5(5) .
C4 C3 C2 118.2(5) .
C5 C4 C3 120.3(5) .
C4 C5 C6 121.9(5) .
C1 C6 C5 117.4(5) .
C1 C6 C7 124.8(5) .
C5 C6 C7 117.8(5) .
N1 C7 C6 120.7(5) .
N1 C7 C8 121.9(4) .
C6 C7 C8 117.3(4) .
N2 C9 N3 121.2(4) .
N2 C9 S2 125.7(4) .
N3 C9 S2 113.1(4) .
N3 C10 C23 105.4(4) .
N3 C10 C11 110.4(4) .
C23 C10 C11 110.1(4) .
N3 C10 C17 110.9(4) .
C23 C10 C17 108.6(4) .
C11 C10 C17 111.2(4) .
C12 C11 C16 118.7(5) .
C12 C11 C10 122.4(4) .
C16 C11 C10 118.8(4) .
C11 C12 C13 120.6(5) .
C14 C13 C12 120.5(5) .
C13 C14 C15 119.9(5) .
C14 C15 C16 119.9(5) .
C15 C16 C11 120.5(5) .
C22 C17 C18 117.7(5) .
C22 C17 C10 121.6(4) .
C18 C17 C10 120.7(4) .
C19 C18 C17 120.8(5) .
C20 C19 C18 121.4(5) .
C19 C20 C21 118.8(5) .
C22 C21 C20 120.9(5) .
C21 C22 C17 120.3(5) .
C28 C23 C24 117.8(5) .
C28 C23 C10 123.2(4) .
C24 C23 C10 118.9(4) .
C25 C24 C23 121.0(5) .
C24 C25 C26 120.5(5) .
C27 C26 C25 119.1(5) .
C26 C27 C28 120.4(5) .
C23 C28 C27 121.1(5) .
O5 C31 O6 67.5(11) .
C31 O5 O6 59.7(9) .
C31 O6 O5 52.8(7) .
O7 O7 C32 170.9(60) 2_655

loop_
_geom_bond_atom_site_label_1
_geom_bond_atom_site_label_2
_geom_bond_distance
_geom_bond_site_symmetry_2
Mo1 O2 1.699(3) .
Mo1 O1 1.709(4) .
Mo1 N1 2.304(4) .
Mo1 O3 2.322(4) .
Mo1 S1 2.3890(14) .
Mo1 S2 2.4420(14) .
S1 C1 1.767(5) .
S2 C9 1.767(5) .
O3 C29 1.427(7) .
O4 C30 1.437(10) .
N1 C7 1.285(6) .
N1 N2 1.412(5) .
N2 C9 1.287(6) .
N3 C9 1.355(6) .
N3 C10 1.477(6) .
C1 C2 1.374(7) .
C1 C6 1.411(7) .
C2 C3 1.393(8) .
C3 C4 1.387(8) .
C4 C5 1.371(8) .
C5 C6 1.412(7) .
C6 C7 1.482(7) .
C7 C8 1.505(7) .
C10 C23 1.542(7) .
C10 C11 1.547(6) .
C10 C17 1.549(7) .
C11 C12 1.381(7) .
C11 C16 1.396(7) .
C12 C13 1.392(7) .
C13 C14 1.370(8) .
C14 C15 1.383(8) .
C15 C16 1.391(7) .
C17 C22 1.396(7) .
C17 C18 1.399(7) .
C18 C19 1.378(7) .
C19 C20 1.358(8) .
C20 C21 1.392(8) .
C21 C22 1.384(7) .
C23 C28 1.381(7) .
C23 C24 1.402(7) .
C24 C25 1.367(7) .
C25 C26 1.393(8) .
C26 C27 1.371(8) .
C27 C28 1.388(7) .
C31 O5 1.366(11) .
C31 O6 1.48(2) .
O5 O6 1.58(2) .
C32 O7 1.44(4) .
O7 O7 1.36(8) 2_655
